data_4102938
loop_
_publ_author_name
'Qing-Feng Wu'
'Hu He'
'Wen-Bo Liu'
'Shu-Li You'

_publ_section_title
;
 Enantioselective Construction of Spiroindolenines by Ir-Catalyzed Allylic
 Alkylation Reactions
;
_journal_name_full 'Journal of the American Chemical Society'
_journal_page_first 11418
_journal_page_last 11419
_journal_paper_doi 10.1021/ja105111n
_journal_volume 132
_journal_year 2010
_chemical_absolute_configuration ad
_chemical_formula_sum 'C22 H29 Br Cl2 N2 O'
_chemical_formula_weight 488.28
_chemical_name_systematic
; 
 ? 
;
_space_group_IT_number 19
_symmetry_cell_setting orthorhombic
_symmetry_space_group_name_Hall 'P 2ac 2ab'
_symmetry_space_group_name_H-M 'P 21 21 21'
_atom_sites_solution_hydrogens geom
_atom_sites_solution_primary direct
_atom_sites_solution_secondary difmap
_audit_creation_method SHELXL-97
_cell_angle_alpha 90.00
_cell_angle_beta 90.00
_cell_angle_gamma 90.00
_cell_formula_units_Z 4
_cell_length_a 9.171(4)
_cell_length_b 10.990(5)
_cell_length_c 23.442(11)
_cell_measurement_reflns_used 1493
_cell_measurement_temperature 293(2)
_cell_measurement_theta_max 35.782
_cell_measurement_theta_min 5.640
_cell_volume 2362.7(19)
_computing_cell_refinement 'Bruker SMART'
_computing_data_collection 'Bruker SMART'
_computing_data_reduction 'Bruker SHELXTL'
_computing_molecular_graphics 'Bruker SHELXTL'
_computing_publication_material 'Bruker SHELXTL'
_computing_structure_refinement 'SHELXL-97 (Sheldrick, 1997)'
_computing_structure_solution 'SHELXS-97 (Sheldrick, 1990)'
_diffrn_ambient_temperature 293(2)
_diffrn_measured_fraction_theta_full 1.000
_diffrn_measured_fraction_theta_max 1.000
_diffrn_measurement_device_type 'CCD area detector'
_diffrn_measurement_method 'phi and omega scans'
_diffrn_radiation_monochromator graphite
_diffrn_radiation_source 'fine-focus sealed tube'
_diffrn_radiation_type MoK\a
_diffrn_radiation_wavelength 0.71073
_diffrn_reflns_av_R_equivalents 0.0847
_diffrn_reflns_av_sigmaI/netI 0.1368
_diffrn_reflns_limit_h_max 11
_diffrn_reflns_limit_h_min -7
_diffrn_reflns_limit_k_max 13
_diffrn_reflns_limit_k_min -13
_diffrn_reflns_limit_l_max 28
_diffrn_reflns_limit_l_min -28
_diffrn_reflns_number 12974
_diffrn_reflns_theta_full 25.99
_diffrn_reflns_theta_max 25.99
_diffrn_reflns_theta_min 1.74
_exptl_absorpt_coefficient_mu 1.981
_exptl_absorpt_correction_T_max 1.0000
_exptl_absorpt_correction_T_min 0.6743
_exptl_absorpt_correction_type empirical
_exptl_absorpt_process_details sadabs
_exptl_crystal_colour colorless
_exptl_crystal_density_diffrn 1.373
_exptl_crystal_density_method 'not measured'
_exptl_crystal_description prismatic
_exptl_crystal_F_000 1008
_exptl_crystal_size_max 0.367
_exptl_crystal_size_mid 0.221
_exptl_crystal_size_min 0.189
_refine_diff_density_max 0.815
_refine_diff_density_min -0.266
_refine_diff_density_rms 0.087
_refine_ls_abs_structure_details 'Flack H D (1983), Acta Cryst. A39, 876-881'
_refine_ls_abs_structure_Flack 0.07(2)
_refine_ls_extinction_method none
_refine_ls_goodness_of_fit_ref 0.874
_refine_ls_hydrogen_treatment mixed
_refine_ls_matrix_type full
_refine_ls_number_parameters 267
_refine_ls_number_reflns 4610
_refine_ls_number_restraints 18
_refine_ls_restrained_S_all 0.882
_refine_ls_R_factor_all 0.1358
_refine_ls_R_factor_gt 0.0694
_refine_ls_shift/su_max 0.001
_refine_ls_shift/su_mean 0.000
_refine_ls_structure_factor_coef Fsqd
_refine_ls_weighting_details 'calc w=1/[\s^2^(Fo^2^)+(0.0849P)^2^+0.0000P] where P=(Fo^2^+2Fc^2^)/3'
_refine_ls_weighting_scheme calc
_refine_ls_wR_factor_gt 0.1689
_refine_ls_wR_factor_ref 0.1852
_reflns_number_gt 2047
_reflns_number_total 4610
_reflns_threshold_expression >2sigma(I)
_cod_data_source_file ja105111n_si_003.cif
_cod_data_source_block cd201353
_cod_original_cell_volume 2362.8(19)
_cod_database_code 4102938

loop_
_symmetry_equiv_pos_as_xyz
'x, y, z'
'-x+1/2, -y, z+1/2'
'-x, y+1/2, -z+1/2'
'x+1/2, -y+1/2, -z'

loop_
_atom_site_label
_atom_site_type_symbol
_atom_site_fract_x
_atom_site_fract_y
_atom_site_fract_z
_atom_site_U_iso_or_equiv
_atom_site_adp_type
_atom_site_occupancy
_atom_site_symmetry_multiplicity
_atom_site_calc_flag
_atom_site_refinement_flags
Br Br -0.05878(18) 0.30935(9) -0.01693(5) 0.1249(6) Uani 1 1 d .
Cl1 Cl -0.0610(3) 0.5365(2) 0.24861(10) 0.0860(8) Uani 1 1 d .
Cl2 Cl 0.6262(2) 0.7568(3) 0.10179(9) 0.0843(8) Uani 1 1 d .
O1 O 0.2134(13) 0.6313(11) 0.3189(5) 0.184(4) Uani 1 1 d DU
H1 H 0.2753 0.5866 0.3330 0.276 Uiso 1 1 calc RD
N1 N -0.0772(7) 0.6682(6) 0.1376(3) 0.0552(17) Uani 1 1 d D
N2 N 0.3944(7) 0.8938(6) 0.1748(3) 0.0464(16) Uani 1 1 d D
C1 C 0.1249(10) 0.6413(7) 0.0794(3) 0.0474(19) Uani 1 1 d .
C2 C 0.2084(10) 0.5865(8) 0.0371(4) 0.068(2) Uani 1 1 d .
H2 H 0.3005 0.6156 0.0276 0.081 Uiso 1 1 calc R
C3 C 0.1499(13) 0.4888(8) 0.0103(4) 0.073(3) Uani 1 1 d .
H3 H 0.2041 0.4489 -0.0175 0.088 Uiso 1 1 calc R
C4 C 0.0169(13) 0.4486(7) 0.0227(4) 0.075(3) Uani 1 1 d .
C5 C -0.0701(11) 0.5006(6) 0.0650(3) 0.064(2) Uani 1 1 d .
H5 H -0.1617 0.4709 0.0749 0.076 Uiso 1 1 calc R
C6 C -0.0077(10) 0.5987(7) 0.0902(3) 0.054(2) Uani 1 1 d .
C7 C 0.0138(7) 0.7803(6) 0.1429(3) 0.0504(19) Uani 1 1 d .
H7A H 0.0203 0.8055 0.1824 0.061 Uiso 1 1 calc R
H7B H -0.0284 0.8462 0.1208 0.061 Uiso 1 1 calc R
C8 C 0.1654(7) 0.7473(7) 0.1197(3) 0.0450(19) Uani 1 1 d .
C9 C 0.2656(9) 0.6965(6) 0.1662(3) 0.0522(19) Uani 1 1 d .
H9A H 0.2131 0.6353 0.1879 0.063 Uiso 1 1 calc R
H9B H 0.3487 0.6573 0.1485 0.063 Uiso 1 1 calc R
C10 C 0.3183(9) 0.7929(6) 0.2058(3) 0.051(2) Uani 1 1 d .
H10A H 0.3848 0.7571 0.2332 0.062 Uiso 1 1 calc R
H10B H 0.2361 0.8261 0.2266 0.062 Uiso 1 1 calc R
C11 C 0.2981(8) 0.9463(6) 0.1317(3) 0.049(2) Uani 1 1 d .
H11A H 0.3504 1.0097 0.1114 0.059 Uiso 1 1 calc R
H11B H 0.2155 0.9840 0.1506 0.059 Uiso 1 1 calc R
C12 C 0.2424(8) 0.8542(6) 0.0891(3) 0.0450(19) Uani 1 1 d .
H12 H 0.3290 0.8194 0.0708 0.054 Uiso 1 1 calc R
C13 C 0.1522(10) 0.9086(10) 0.0416(4) 0.074(3) Uani 1 1 d .
H13 H 0.1348 0.8580 0.0105 0.089 Uiso 1 1 calc R
C14 C 0.0984(11) 1.0114(10) 0.0387(4) 0.090(3) Uani 1 1 d .
H14A H 0.1117 1.0664 0.0684 0.108 Uiso 1 1 calc R
H14B H 0.0445 1.0339 0.0067 0.108 Uiso 1 1 calc R
C15 C 0.4593(10) 0.9889(7) 0.2117(3) 0.066(2) Uani 1 1 d .
H15A H 0.5244 1.0387 0.1889 0.079 Uiso 1 1 calc R
H15B H 0.3820 1.0411 0.2259 0.079 Uiso 1 1 calc R
C16 C 0.5414(10) 0.9395(8) 0.2609(3) 0.060(2) Uani 1 1 d .
C17 C 0.4835(11) 0.9477(8) 0.3170(4) 0.076(3) Uani 1 1 d .
H17 H 0.3942 0.9857 0.3231 0.092 Uiso 1 1 calc R
C18 C 0.5589(16) 0.8999(10) 0.3620(4) 0.099(3) Uani 1 1 d .
H18 H 0.5184 0.9039 0.3984 0.118 Uiso 1 1 calc R
C19 C 0.6913(17) 0.8469(10) 0.3552(5) 0.103(4) Uani 1 1 d .
H19 H 0.7426 0.8189 0.3868 0.123 Uiso 1 1 calc R
C20 C 0.7504(13) 0.8345(11) 0.3007(5) 0.107(4) Uani 1 1 d .
H20 H 0.8383 0.7941 0.2951 0.129 Uiso 1 1 calc R
C21 C 0.6754(10) 0.8835(9) 0.2556(4) 0.073(3) Uani 1 1 d .
H21 H 0.7171 0.8786 0.2195 0.087 Uiso 1 1 calc R
C22 C 0.1648(16) 0.7135(13) 0.3598(5) 0.151(5) Uani 1 1 d DU
H22A H 0.0829 0.6795 0.3797 0.227 Uiso 1 1 calc R
H22B H 0.1359 0.7878 0.3415 0.227 Uiso 1 1 calc R
H22C H 0.2419 0.7300 0.3864 0.227 Uiso 1 1 calc R
H1A H -0.168(4) 0.691(6) 0.127(3) 0.05(2) Uiso 1 1 d D
H1B H -0.079(10) 0.628(6) 0.1703(19) 0.08(3) Uiso 1 1 d D
H2A H 0.476(4) 0.866(6) 0.162(3) 0.05(2) Uiso 1 1 d D

loop_
_atom_site_aniso_label
_atom_site_aniso_U_11
_atom_site_aniso_U_22
_atom_site_aniso_U_33
_atom_site_aniso_U_23
_atom_site_aniso_U_13
_atom_site_aniso_U_12
Br 0.1958(15) 0.0608(6) 0.1182(9) -0.0305(6) -0.0707(10) 0.0160(8)
Cl1 0.0823(17) 0.0930(16) 0.0827(16) 0.0298(13) 0.0142(16) -0.0025(16)
Cl2 0.0586(13) 0.130(2) 0.0646(13) -0.0081(14) 0.0046(12) 0.0209(15)
O1 0.162(7) 0.186(8) 0.204(8) -0.006(7) -0.003(6) 0.020(7)
N1 0.037(4) 0.057(4) 0.072(5) 0.000(4) -0.012(4) -0.001(4)
N2 0.041(4) 0.055(4) 0.044(4) 0.002(3) -0.005(3) -0.006(4)
C1 0.055(5) 0.055(5) 0.031(4) -0.006(4) 0.006(4) 0.007(4)
C2 0.068(6) 0.062(5) 0.073(6) -0.001(5) -0.001(5) 0.004(5)
C3 0.109(9) 0.061(6) 0.049(5) -0.018(4) -0.010(6) 0.017(6)
C4 0.109(9) 0.043(4) 0.072(6) -0.007(5) -0.033(6) -0.003(5)
C5 0.078(6) 0.049(4) 0.064(5) -0.007(4) -0.017(5) -0.006(5)
C6 0.068(6) 0.053(5) 0.041(4) 0.002(4) -0.004(4) 0.008(5)
C7 0.035(4) 0.053(5) 0.064(5) 0.012(4) 0.004(4) -0.002(4)
C8 0.036(4) 0.058(5) 0.041(4) -0.005(4) 0.003(3) 0.005(4)
C9 0.056(5) 0.049(4) 0.051(4) 0.003(4) -0.011(4) 0.006(4)
C10 0.064(5) 0.052(5) 0.038(4) 0.003(4) -0.001(4) 0.003(4)
C11 0.039(5) 0.045(4) 0.063(5) 0.007(4) -0.001(4) -0.002(4)
C12 0.042(5) 0.052(4) 0.041(4) 0.005(4) -0.003(4) 0.003(4)
C13 0.081(7) 0.090(7) 0.053(5) 0.000(5) 0.006(5) 0.005(6)
C14 0.091(9) 0.087(7) 0.091(7) 0.012(6) -0.026(6) 0.004(7)
C15 0.068(6) 0.071(5) 0.059(5) 0.006(4) -0.005(5) -0.012(5)
C16 0.057(6) 0.077(5) 0.046(5) -0.012(4) 0.000(4) -0.021(5)
C17 0.076(7) 0.074(6) 0.079(7) -0.002(5) 0.029(6) -0.007(5)
C18 0.129(11) 0.103(8) 0.064(7) 0.027(6) -0.002(8) 0.002(9)
C19 0.148(13) 0.083(8) 0.077(8) 0.021(6) -0.038(9) -0.014(8)
C20 0.091(9) 0.143(11) 0.088(9) -0.014(8) -0.028(8) 0.007(9)
C21 0.042(6) 0.105(7) 0.072(6) -0.008(6) 0.006(5) -0.004(5)
C22 0.170(9) 0.168(9) 0.116(7) -0.017(7) 0.015(7) 0.000(8)

loop_
_atom_type_symbol
_atom_type_description
_atom_type_scat_dispersion_real
_atom_type_scat_dispersion_imag
_atom_type_scat_source
C C 0.0033 0.0016 'International Tables Vol C Tables 4.2.6.8 and 6.1.1.4'
H H 0.0000 0.0000 'International Tables Vol C Tables 4.2.6.8 and 6.1.1.4'
N N 0.0061 0.0033 'International Tables Vol C Tables 4.2.6.8 and 6.1.1.4'
O O 0.0106 0.0060 'International Tables Vol C Tables 4.2.6.8 and 6.1.1.4'
Cl Cl 0.1484 0.1585 'International Tables Vol C Tables 4.2.6.8 and 6.1.1.4'
Br Br -0.2901 2.4595 'International Tables Vol C Tables 4.2.6.8 and 6.1.1.4'

loop_
_geom_angle_atom_site_label_1
_geom_angle_atom_site_label_2
_geom_angle_atom_site_label_3
_geom_angle
C22 O1 H1 109.5
H1A N1 C6 110(4)
H1A N1 C7 108(5)
C6 N1 C7 104.1(6)
H1A N1 H1A 0(7)
C6 N1 H1A 110(4)
C7 N1 H1A 108(5)
H1A N1 H1B 111(8)
C6 N1 H1B 113(6)
C7 N1 H1B 111(6)
H1A N1 H1B 111(8)
C11 N2 C15 111.6(6)
C11 N2 C10 110.3(6)
C15 N2 C10 115.2(6)
C11 N2 H2A 115(5)
C15 N2 H2A 96(5)
C10 N2 H2A 108(5)
C6 C1 C2 119.2(8)
C6 C1 C8 111.7(6)
C2 C1 C8 129.1(8)
C3 C2 C1 117.1(9)
C3 C2 H2 121.4
C1 C2 H2 121.4
C4 C3 C2 121.6(9)
C4 C3 H3 119.2
C2 C3 H3 119.2
C3 C4 C5 123.0(8)
C3 C4 Br 119.3(8)
C5 C4 Br 117.6(8)
C6 C5 C4 113.1(9)
C6 C5 H5 123.4
C4 C5 H5 123.4
C1 C6 C5 125.8(8)
C1 C6 N1 110.7(7)
C5 C6 N1 123.4(8)
N1 C7 C8 106.4(6)
N1 C7 H7A 110.4
C8 C7 H7A 110.4
N1 C7 H7B 110.4
C8 C7 H7B 110.4
H7A C7 H7B 108.6
C9 C8 C7 112.2(6)
C9 C8 C1 107.7(6)
C7 C8 C1 100.1(6)
C9 C8 C12 109.5(6)
C7 C8 C12 113.5(6)
C1 C8 C12 113.4(6)
C10 C9 C8 112.2(6)
C10 C9 H9A 109.2
C8 C9 H9A 109.2
C10 C9 H9B 109.2
C8 C9 H9B 109.2
H9A C9 H9B 107.9
C9 C10 N2 112.1(6)
C9 C10 H10A 109.2
N2 C10 H10A 109.2
C9 C10 H10B 109.2
N2 C10 H10B 109.2
H10A C10 H10B 107.9
N2 C11 C12 113.4(6)
N2 C11 H11A 108.9
C12 C11 H11A 108.9
N2 C11 H11B 108.9
C12 C11 H11B 108.9
H11A C11 H11B 107.7
C13 C12 C11 114.0(6)
C13 C12 C8 113.1(6)
C11 C12 C8 110.8(6)
C13 C12 H12 106.1
C11 C12 H12 106.1
C8 C12 H12 106.1
C14 C13 C12 128.4(9)
C14 C13 H13 115.8
C12 C13 H13 115.8
C13 C14 H14A 120.0
C13 C14 H14B 120.0
H14A C14 H14B 120.0
C16 C15 N2 113.6(6)
C16 C15 H15A 108.9
N2 C15 H15A 108.9
C16 C15 H15B 108.9
N2 C15 H15B 108.9
H15A C15 H15B 107.7
C21 C16 C17 116.4(8)
C21 C16 C15 123.1(8)
C17 C16 C15 120.5(8)
C18 C17 C16 120.1(10)
C18 C17 H17 120.0
C16 C17 H17 120.0
C19 C18 C17 121.8(11)
C19 C18 H18 119.1
C17 C18 H18 119.1
C18 C19 C20 119.9(11)
C18 C19 H19 120.1
C20 C19 H19 120.1
C21 C20 C19 118.3(12)
C21 C20 H20 120.9
C19 C20 H20 120.9
C20 C21 C16 123.4(9)
C20 C21 H21 118.3
C16 C21 H21 118.3
O1 C22 H22A 109.5
O1 C22 H22B 109.5
H22A C22 H22B 109.5
O1 C22 H22C 109.5
H22A C22 H22C 109.5
H22B C22 H22C 109.5

loop_
_geom_bond_atom_site_label_1
_geom_bond_atom_site_label_2
_geom_bond_distance
Br C4 1.921(8)
Cl1 H1B 2.10(2)
O1 C22 1.391(12)
O1 H1 0.8200
N1 H1A 0.90(2)
N1 C6 1.493(10)
N1 C7 1.493(9)
N1 H1A 0.90(2)
N1 H1B 0.89(2)
N2 C11 1.462(9)
N2 C15 1.482(9)
N2 C10 1.497(9)
N2 H2A 0.86(2)
C1 C6 1.328(10)
C1 C2 1.390(11)
C1 C8 1.547(10)
C2 C3 1.355(11)
C2 H2 0.9300
C3 C4 1.330(12)
C3 H3 0.9300
C4 C5 1.395(13)
C5 C6 1.356(10)
C5 H5 0.9300
C7 C8 1.536(9)
C7 H7A 0.9700
C7 H7B 0.9700
C8 C9 1.531(9)
C8 C12 1.548(10)
C9 C10 1.489(10)
C9 H9A 0.9700
C9 H9B 0.9700
C10 H10A 0.9700
C10 H10B 0.9700
C11 C12 1.511(10)
C11 H11A 0.9700
C11 H11B 0.9700
C12 C13 1.510(11)
C12 H12 0.9800
C13 C14 1.235(12)
C13 H13 0.9300
C14 H14A 0.9300
C14 H14B 0.9300
C15 C16 1.480(11)
C15 H15A 0.9700
C15 H15B 0.9700
C16 C21 1.380(11)
C16 C17 1.421(11)
C17 C18 1.368(13)
C17 H17 0.9300
C18 C19 1.356(15)
C18 H18 0.9300
C19 C20 1.394(15)
C19 H19 0.9300
C20 C21 1.372(13)
C20 H20 0.9300
C21 H21 0.9300
C22 H22A 0.9600
C22 H22B 0.9600
C22 H22C 0.9600

loop_
_geom_hbond_atom_site_label_D
_geom_hbond_atom_site_label_H
_geom_hbond_atom_site_label_A
_geom_hbond_distance_DH
_geom_hbond_distance_HA
_geom_hbond_distance_DA
_geom_hbond_angle_DHA
_geom_hbond_site_symmetry_A
N1 H1A Cl2 0.90(2) 2.11(2) 3.009(7) 175(6) 1_455
N2 H2A Cl2 0.86(2) 2.31(3) 3.117(7) 156(6) .
N1 H1B Cl1 0.89(2) 2.10(2) 2.980(8) 174(9) .

loop_
_geom_torsion_atom_site_label_1
_geom_torsion_atom_site_label_2
_geom_torsion_atom_site_label_3
_geom_torsion_atom_site_label_4
_geom_torsion
C6 C1 C2 C3 -2.1(11)
C8 C1 C2 C3 175.5(7)
C1 C2 C3 C4 1.6(13)
C2 C3 C4 C5 -2.0(14)
C2 C3 C4 Br -179.9(6)
C3 C4 C5 C6 2.6(12)
Br C4 C5 C6 -179.5(5)
C2 C1 C6 C5 3.1(12)
C8 C1 C6 C5 -174.9(7)
C2 C1 C6 N1 178.7(7)
C8 C1 C6 N1 0.8(8)
C4 C5 C6 C1 -3.2(11)
C4 C5 C6 N1 -178.3(7)
H1A N1 C6 C1 131(5)
C7 N1 C6 C1 15.6(8)
H1A N1 C6 C5 -53(5)
C7 N1 C6 C5 -168.6(7)
H1A N1 C7 C8 -142(4)
C6 N1 C7 C8 -25.5(7)
N1 C7 C8 C9 -89.1(7)
N1 C7 C8 C1 25.0(7)
N1 C7 C8 C12 146.1(6)
C6 C1 C8 C9 101.3(7)
C2 C1 C8 C9 -76.4(9)
C6 C1 C8 C7 -16.1(8)
C2 C1 C8 C7 166.1(8)
C6 C1 C8 C12 -137.4(6)
C2 C1 C8 C12 44.9(10)
C7 C8 C9 C10 -74.0(8)
C1 C8 C9 C10 176.7(6)
C12 C8 C9 C10 53.0(8)
C8 C9 C10 N2 -56.1(8)
C11 N2 C10 C9 56.8(8)
C15 N2 C10 C9 -175.8(7)
C15 N2 C11 C12 173.7(7)
C10 N2 C11 C12 -56.9(8)
N2 C11 C12 C13 -175.5(6)
N2 C11 C12 C8 55.4(8)
C9 C8 C12 C13 178.9(6)
C7 C8 C12 C13 -54.8(8)
C1 C8 C12 C13 58.5(8)
C9 C8 C12 C11 -51.6(8)
C7 C8 C12 C11 74.7(8)
C1 C8 C12 C11 -171.9(6)
C11 C12 C13 C14 -13.8(14)
C8 C12 C13 C14 114.1(11)
C11 N2 C15 C16 172.1(7)
C10 N2 C15 C16 45.4(10)
N2 C15 C16 C21 72.7(10)
N2 C15 C16 C17 -107.1(9)
C21 C16 C17 C18 -0.9(13)
C15 C16 C17 C18 178.9(8)
C16 C17 C18 C19 1.9(15)
C17 C18 C19 C20 -3.3(17)
C18 C19 C20 C21 3.8(17)
C19 C20 C21 C16 -3.0(17)
C17 C16 C21 C20 1.6(14)
C15 C16 C21 C20 -178.2(9)
